data_7711828
loop_
_publ_author_name
'Makhaneva, Anastasiya Yu'
'Zakharova, Elena Yu'
'Nesterenko, Sergey N.'
'Lyssenko, Konstantin'
'Kuznetsov, Alexey N.'

_publ_section_title
;
 Merging the AuCu3- and BaAl4-based structure motifs: flux-assisted
 synthesis, crystal, and electronic structure of Ca2Pt7XP4-\d phosphide
 platinides (X=Al, Ti, and Zn)
;
_journal_name_full 'Dalton Transactions'
_journal_paper_doi 10.1039/D2DT03367D
_journal_year 2022
_chemical_formula_moiety 'Ca2 P3.24 Pt7 Ti'
_chemical_formula_sum 'Ca2 P3.24 Pt7 Ti'
_chemical_formula_weight 1593.935
_space_group_crystal_system tetragonal
_space_group_IT_number 139
_space_group_name_Hall '-I 4 2'
_space_group_name_H-M_alt 'I 4/m m m'
_audit_creation_method SHELXL-2018/3
_audit_update_record
;
2022-09-18 deposited with the CCDC.	2022-11-23 downloaded from the CCDC.
;
_cell_angle_alpha 90
_cell_angle_beta 90
_cell_angle_gamma 90
_cell_formula_units_Z 2
_cell_length_a 3.99610(10)
_cell_length_b 3.99610(10)
_cell_length_c 26.9074(17)
_cell_measurement_reflns_used 372
_cell_measurement_temperature 120(2)
_cell_measurement_theta_max 29.2
_cell_measurement_theta_min 2.62
_cell_volume 429.68(3)
_computing_structure_refinement 'SHELXL-2018/3 (Sheldrick, 2018)'
_diffrn_ambient_temperature 120(2)
_diffrn_detector_area_resol_mean 7.31
_diffrn_measured_fraction_theta_full 0.956
_diffrn_measured_fraction_theta_max 0.962
_diffrn_measurement_device_type 'Bruker D8 Quest with Photon III detector'
_diffrn_measurement_method '\f and \w shutterless scans'
_diffrn_radiation_type MoK\a
_diffrn_radiation_wavelength 0.71073
_diffrn_reflns_av_R_equivalents 0.0575
_diffrn_reflns_av_unetI/netI 0.0314
_diffrn_reflns_Laue_measured_fraction_full 0.956
_diffrn_reflns_Laue_measured_fraction_max 0.962
_diffrn_reflns_limit_h_max 5
_diffrn_reflns_limit_h_min -5
_diffrn_reflns_limit_k_max 5
_diffrn_reflns_limit_k_min -5
_diffrn_reflns_limit_l_max 36
_diffrn_reflns_limit_l_min -36
_diffrn_reflns_number 2741
_diffrn_reflns_point_group_measured_fraction_full 0.956
_diffrn_reflns_point_group_measured_fraction_max 0.962
_diffrn_reflns_theta_full 25.242
_diffrn_reflns_theta_max 28.466
_diffrn_reflns_theta_min 1.514
_diffrn_source 'micro-focus sealed X-ray tube'
_exptl_absorpt_coefficient_mu 116.072
_exptl_absorpt_correction_T_max 0.0071
_exptl_absorpt_correction_T_min 0.0002
_exptl_absorpt_correction_type numerical
_exptl_absorpt_process_details
;
 SADABS 2016/2: Krause, L., Herbst-Irmer, R., Sheldrick G.M. & Stalke D.,
 J. Appl. Cryst. 48 (2015) 3-10
;
_exptl_crystal_colour black
_exptl_crystal_density_diffrn 12.320
_exptl_crystal_description blok
_exptl_crystal_F_000 1313.2
_exptl_crystal_size_max 0.137
_exptl_crystal_size_mid 0.054
_exptl_crystal_size_min 0.031
_refine_diff_density_max 2.167
_refine_diff_density_min -1.464
_refine_diff_density_rms 0.442
_refine_ls_extinction_coef 0.0020(2)
_refine_ls_extinction_expression Fc^*^=kFc[1+0.001xFc^2^\l^3^/sin(2\q)]^-1/4^
_refine_ls_extinction_method 'SHELXL-2018/3 (Sheldrick 2018)'
_refine_ls_goodness_of_fit_ref 1.171
_refine_ls_hydrogen_treatment undef
_refine_ls_matrix_type full
_refine_ls_number_parameters 22
_refine_ls_number_reflns 205
_refine_ls_number_restraints 0
_refine_ls_restrained_S_all 1.171
_refine_ls_R_factor_all 0.0233
_refine_ls_R_factor_gt 0.0230
_refine_ls_shift/su_max 0.002
_refine_ls_shift/su_mean 0.000
_refine_ls_structure_factor_coef Fsqd
_refine_ls_weighting_details 'w=1/[\s^2^(Fo^2^)+(0.0267P)^2^+6.6828P] where P=(Fo^2^+2Fc^2^)/3'
_refine_ls_weighting_scheme calc
_refine_ls_wR_factor_gt 0.0547
_refine_ls_wR_factor_ref 0.0548
_reflns_Friedel_coverage 0.000
_reflns_number_gt 201
_reflns_number_total 205
_reflns_threshold_expression 'I > 2\s(I)'
_cod_data_source_file d2dt03367d2.cif
_cod_data_source_block a
_cod_database_code 7711828
_shelx_shelxl_version_number 2018/3
_shelx_space_group_comment
;
The symmetry employed for this shelxl refinement is uniquely defined
by the following loop, which should always be used as a source of
symmetry information in preference to the above space-group names.
They are only intended as comments.
;

loop_
_space_group_symop_operation_xyz
'x, y, z'
'-x, -y, z'
'-y, x, z'
'y, -x, z'
'-x, y, -z'
'x, -y, -z'
'y, x, -z'
'-y, -x, -z'
'x+1/2, y+1/2, z+1/2'
'-x+1/2, -y+1/2, z+1/2'
'-y+1/2, x+1/2, z+1/2'
'y+1/2, -x+1/2, z+1/2'
'-x+1/2, y+1/2, -z+1/2'
'x+1/2, -y+1/2, -z+1/2'
'y+1/2, x+1/2, -z+1/2'
'-y+1/2, -x+1/2, -z+1/2'
'-x, -y, -z'
'x, y, -z'
'y, -x, -z'
'-y, x, -z'
'x, -y, z'
'-x, y, z'
'-y, -x, z'
'y, x, z'
'-x+1/2, -y+1/2, -z+1/2'
'x+1/2, y+1/2, -z+1/2'
'y+1/2, -x+1/2, -z+1/2'
'-y+1/2, x+1/2, -z+1/2'
'x+1/2, -y+1/2, z+1/2'
'-x+1/2, y+1/2, z+1/2'
'-y+1/2, -x+1/2, z+1/2'
'y+1/2, x+1/2, z+1/2'

loop_
_atom_site_label
_atom_site_type_symbol
_atom_site_fract_x
_atom_site_fract_y
_atom_site_fract_z
_atom_site_U_iso_or_equiv
_atom_site_adp_type
_atom_site_occupancy
_atom_site_site_symmetry_order
_atom_site_calc_flag
_atom_site_refinement_flags_posn
_atom_site_refinement_flags_adp
_atom_site_refinement_flags_occupancy
_atom_site_disorder_assembly
_atom_site_disorder_group
Pt1 Pt 1.000000 1.000000 0.70725(3) 0.0198(3) Uani 1 8 d S T P . .
Pt2 Pt 0.500000 1.000000 0.57114(2) 0.0197(3) Uani 1 4 d S T P . .
Pt3 Pt 0.000000 1.000000 0.500000 0.0204(3) Uani 1 16 d S T P . .
Ca1 Ca 0.500000 0.500000 0.66618(17) 0.0237(9) Uani 1 8 d S T P . .
Ti1 Ti 0.500000 0.500000 0.500000 0.0165(9) Uani 1 16 d S T P . .
P1 P 1.000000 1.000000 0.62226(18) 0.0160(9) Uani 1 8 d S T P . .
P2 P 1.000000 0.500000 0.750000 0.029(4) Uani 0.62(4) 8 d S T . . .

loop_
_atom_site_aniso_label
_atom_site_aniso_U_11
_atom_site_aniso_U_22
_atom_site_aniso_U_33
_atom_site_aniso_U_23
_atom_site_aniso_U_13
_atom_site_aniso_U_12
Pt1 0.0189(3) 0.0189(3) 0.0217(4) 0.000 0.000 0.000
Pt2 0.0180(3) 0.0187(3) 0.0223(4) 0.000 0.000 0.000
Pt3 0.0188(4) 0.0188(4) 0.0238(6) 0.000 0.000 0.000
Ca1 0.0221(12) 0.0221(12) 0.027(2) 0.000 0.000 0.000
Ti1 0.0174(14) 0.0174(14) 0.015(2) 0.000 0.000 0.000
P1 0.0168(14) 0.0168(14) 0.015(2) 0.000 0.000 0.000
P2 0.025(4) 0.025(4) 0.036(6) 0.000 0.000 0.000

loop_
_atom_type_symbol
_atom_type_description
_atom_type_scat_dispersion_real
_atom_type_scat_dispersion_imag
_atom_type_scat_source
P P 0.1023 0.0942 'International Tables Vol C Tables 4.2.6.8 and 6.1.1.4'
Ca Ca 0.2262 0.3064 'International Tables Vol C Tables 4.2.6.8 and 6.1.1.4'
Ti Ti 0.2776 0.4457 'International Tables Vol C Tables 4.2.6.8 and 6.1.1.4'
Pt Pt -1.7033 8.3905 'International Tables Vol C Tables 4.2.6.8 and 6.1.1.4'

loop_
_geom_angle_atom_site_label_1
_geom_angle_atom_site_label_2
_geom_angle_atom_site_label_3
_geom_angle
_geom_angle_site_symmetry_1
_geom_angle_site_symmetry_3
_geom_angle_publ_flag
P1 Pt1 P2 119.928(17) . 25_766 ?
P1 Pt1 P2 119.928(17) . 1_565 ?
P2 Pt1 P2 75.586(15) 25_766 1_565 ?
P1 Pt1 P2 119.928(17) . 25_666 ?
P2 Pt1 P2 120.14(3) 25_766 25_666 ?
P2 Pt1 P2 75.586(15) 1_565 25_666 ?
P1 Pt1 P2 119.928(17) . . ?
P2 Pt1 P2 75.586(15) 25_766 . ?
P2 Pt1 P2 120.14(3) 1_565 . ?
P2 Pt1 P2 75.586(15) 25_666 . ?
P1 Pt1 Ca1 68.64(8) . . ?
P2 Pt1 Ca1 138.80(3) 25_766 . ?
P2 Pt1 Ca1 138.80(3) 1_565 . ?
P2 Pt1 Ca1 67.11(6) 25_666 . ?
P2 Pt1 Ca1 67.11(6) . . ?
P1 Pt1 Ca1 68.64(8) . 1_665 ?
P2 Pt1 Ca1 67.11(6) 25_766 1_665 ?
P2 Pt1 Ca1 67.11(6) 1_565 1_665 ?
P2 Pt1 Ca1 138.80(3) 25_666 1_665 ?
P2 Pt1 Ca1 138.80(3) . 1_665 ?
Ca1 Pt1 Ca1 137.28(16) . 1_665 ?
P1 Pt1 Ca1 68.64(8) . 1_655 ?
P2 Pt1 Ca1 67.11(6) 25_766 1_655 ?
P2 Pt1 Ca1 138.80(3) 1_565 1_655 ?
P2 Pt1 Ca1 138.80(3) 25_666 1_655 ?
P2 Pt1 Ca1 67.11(6) . 1_655 ?
Ca1 Pt1 Ca1 82.38(6) . 1_655 ?
Ca1 Pt1 Ca1 82.38(6) 1_665 1_655 ?
P1 Pt1 Ca1 68.64(8) . 1_565 ?
P2 Pt1 Ca1 138.80(3) 25_766 1_565 ?
P2 Pt1 Ca1 67.11(6) 1_565 1_565 ?
P2 Pt1 Ca1 67.11(6) 25_666 1_565 ?
P2 Pt1 Ca1 138.80(3) . 1_565 ?
Ca1 Pt1 Ca1 82.38(6) . 1_565 ?
Ca1 Pt1 Ca1 82.38(6) 1_665 1_565 ?
Ca1 Pt1 Ca1 137.28(16) 1_655 1_565 ?
P1 Pt1 Ca1 180.0 . 25_666 ?
P2 Pt1 Ca1 60.072(17) 25_766 25_666 ?
P2 Pt1 Ca1 60.072(17) 1_565 25_666 ?
P2 Pt1 Ca1 60.072(17) 25_666 25_666 ?
P2 Pt1 Ca1 60.072(17) . 25_666 ?
Ca1 Pt1 Ca1 111.36(8) . 25_666 ?
Ca1 Pt1 Ca1 111.36(8) 1_665 25_666 ?
Ca1 Pt1 Ca1 111.36(8) 1_655 25_666 ?
Ca1 Pt1 Ca1 111.36(8) 1_565 25_666 ?
P1 Pt2 P1 110.90(19) 1_455 . ?
P1 Pt2 Pt3 78.32(10) 1_455 . ?
P1 Pt2 Pt3 170.78(10) . . ?
P1 Pt2 Ti1 113.10(6) 1_455 . ?
P1 Pt2 Ti1 113.10(6) . . ?
Pt3 Pt2 Ti1 61.409(10) . . ?
P1 Pt2 Ti1 113.10(6) 1_455 1_565 ?
P1 Pt2 Ti1 113.10(6) . 1_565 ?
Pt3 Pt2 Ti1 61.409(10) . 1_565 ?
Ti1 Pt2 Ti1 92.459(18) . 1_565 ?
P1 Pt2 Pt3 170.78(10) 1_455 1_655 ?
P1 Pt2 Pt3 78.32(10) . 1_655 ?
Pt3 Pt2 Pt3 92.459(18) . 1_655 ?
Ti1 Pt2 Pt3 61.409(10) . 1_655 ?
Ti1 Pt2 Pt3 61.409(10) 1_565 1_655 ?
P1 Pt2 Pt2 54.38(5) 1_455 3_655 ?
P1 Pt2 Pt2 125.62(5) . 3_655 ?
Pt3 Pt2 Pt2 59.295(5) . 3_655 ?
Ti1 Pt2 Pt2 59.295(5) . 3_655 ?
Ti1 Pt2 Pt2 120.704(5) 1_565 3_655 ?
Pt3 Pt2 Pt2 120.704(5) 1_655 3_655 ?
P1 Pt2 Pt2 125.62(5) 1_455 3_765 ?
P1 Pt2 Pt2 54.38(5) . 3_765 ?
Pt3 Pt2 Pt2 120.705(5) . 3_765 ?
Ti1 Pt2 Pt2 120.705(5) . 3_765 ?
Ti1 Pt2 Pt2 59.295(5) 1_565 3_765 ?
Pt3 Pt2 Pt2 59.295(5) 1_655 3_765 ?
Pt2 Pt2 Pt2 180.0 3_655 3_765 ?
P1 Pt2 Pt2 54.38(5) 1_455 3_665 ?
P1 Pt2 Pt2 125.62(5) . 3_665 ?
Pt3 Pt2 Pt2 59.295(5) . 3_665 ?
Ti1 Pt2 Pt2 120.704(5) . 3_665 ?
Ti1 Pt2 Pt2 59.295(5) 1_565 3_665 ?
Pt3 Pt2 Pt2 120.705(5) 1_655 3_665 ?
Pt2 Pt2 Pt2 90.0 3_655 3_665 ?
Pt2 Pt2 Pt2 90.0 3_765 3_665 ?
P1 Pt2 Pt2 125.62(5) 1_455 3_755 ?
P1 Pt2 Pt2 54.38(5) . 3_755 ?
Pt3 Pt2 Pt2 120.704(5) . 3_755 ?
Ti1 Pt2 Pt2 59.295(5) . 3_755 ?
Ti1 Pt2 Pt2 120.705(5) 1_565 3_755 ?
Pt3 Pt2 Pt2 59.295(5) 1_655 3_755 ?
Pt2 Pt2 Pt2 90.0 3_655 3_755 ?
Pt2 Pt2 Pt2 90.0 3_765 3_755 ?
Pt2 Pt2 Pt2 180.0 3_665 3_755 ?
P1 Pt2 Ca1 63.46(7) 1_455 1_565 ?
P1 Pt2 Ca1 63.46(7) . 1_565 ?
Pt3 Pt2 Ca1 123.03(3) . 1_565 ?
Ti1 Pt2 Ca1 171.77(5) . 1_565 ?
Ti1 Pt2 Ca1 95.77(5) 1_565 1_565 ?
Pt3 Pt2 Ca1 123.03(3) 1_655 1_565 ?
Pt2 Pt2 Ca1 115.81(3) 3_655 1_565 ?
Pt2 Pt2 Ca1 64.19(3) 3_765 1_565 ?
Pt2 Pt2 Ca1 64.19(3) 3_665 1_565 ?
Pt2 Pt2 Ca1 115.81(3) 3_755 1_565 ?
P1 Pt2 Ca1 63.46(7) 1_455 . ?
P1 Pt2 Ca1 63.46(7) . . ?
Pt3 Pt2 Ca1 123.03(3) . . ?
Ti1 Pt2 Ca1 95.77(5) . . ?
Ti1 Pt2 Ca1 171.77(5) 1_565 . ?
Pt3 Pt2 Ca1 123.03(3) 1_655 . ?
Pt2 Pt2 Ca1 64.19(3) 3_655 . ?
Pt2 Pt2 Ca1 115.81(3) 3_765 . ?
Pt2 Pt2 Ca1 115.81(3) 3_665 . ?
Pt2 Pt2 Ca1 64.19(3) 3_755 . ?
Ca1 Pt2 Ca1 76.00(10) 1_565 . ?
Pt2 Pt3 Pt2 180.000(17) 19_466 3_665 ?
Pt2 Pt3 Pt2 61.410(10) 19_466 17_576 ?
Pt2 Pt3 Pt2 118.590(10) 3_665 17_576 ?
Pt2 Pt3 Pt2 92.459(18) 19_466 19_476 ?
Pt2 Pt3 Pt2 87.541(18) 3_665 19_476 ?
Pt2 Pt3 Pt2 61.410(10) 17_576 19_476 ?
Pt2 Pt3 Pt2 118.590(10) 19_466 1_455 ?
Pt2 Pt3 Pt2 61.410(10) 3_665 1_455 ?
Pt2 Pt3 Pt2 87.541(18) 17_576 1_455 ?
Pt2 Pt3 Pt2 118.590(10) 19_476 1_455 ?
Pt2 Pt3 Pt2 61.410(10) 19_466 17_676 ?
Pt2 Pt3 Pt2 118.590(10) 3_665 17_676 ?
Pt2 Pt3 Pt2 92.459(18) 17_576 17_676 ?
Pt2 Pt3 Pt2 61.410(10) 19_476 17_676 ?
Pt2 Pt3 Pt2 180.0 1_455 17_676 ?
Pt2 Pt3 Pt2 87.541(18) 19_466 3_655 ?
Pt2 Pt3 Pt2 92.459(18) 3_665 3_655 ?
Pt2 Pt3 Pt2 118.590(10) 17_576 3_655 ?
Pt2 Pt3 Pt2 180.0 19_476 3_655 ?
Pt2 Pt3 Pt2 61.410(10) 1_455 3_655 ?
Pt2 Pt3 Pt2 118.590(10) 17_676 3_655 ?
Pt2 Pt3 Pt2 118.590(10) 19_466 . ?
Pt2 Pt3 Pt2 61.410(10) 3_665 . ?
Pt2 Pt3 Pt2 180.000(17) 17_576 . ?
Pt2 Pt3 Pt2 118.590(10) 19_476 . ?
Pt2 Pt3 Pt2 92.459(18) 1_455 . ?
Pt2 Pt3 Pt2 87.541(18) 17_676 . ?
Pt2 Pt3 Pt2 61.410(10) 3_655 . ?
Pt2 Pt3 Ti1 120.705(5) 19_466 1_565 ?
Pt2 Pt3 Ti1 59.295(5) 3_665 1_565 ?
Pt2 Pt3 Ti1 120.705(5) 17_576 1_565 ?
Pt2 Pt3 Ti1 59.295(5) 19_476 1_565 ?
Pt2 Pt3 Ti1 120.705(5) 1_455 1_565 ?
Pt2 Pt3 Ti1 59.295(5) 17_676 1_565 ?
Pt2 Pt3 Ti1 120.705(5) 3_655 1_565 ?
Pt2 Pt3 Ti1 59.295(5) . 1_565 ?
Pt2 Pt3 Ti1 59.295(5) 19_466 1_455 ?
Pt2 Pt3 Ti1 120.705(5) 3_665 1_455 ?
Pt2 Pt3 Ti1 59.295(5) 17_576 1_455 ?
Pt2 Pt3 Ti1 120.705(5) 19_476 1_455 ?
Pt2 Pt3 Ti1 59.295(5) 1_455 1_455 ?
Pt2 Pt3 Ti1 120.705(5) 17_676 1_455 ?
Pt2 Pt3 Ti1 59.295(5) 3_655 1_455 ?
Pt2 Pt3 Ti1 120.705(5) . 1_455 ?
Ti1 Pt3 Ti1 180.0 1_565 1_455 ?
Pt2 Pt3 Ti1 59.295(5) 19_466 . ?
Pt2 Pt3 Ti1 120.705(5) 3_665 . ?
Pt2 Pt3 Ti1 120.705(5) 17_576 . ?
Pt2 Pt3 Ti1 120.705(5) 19_476 . ?
Pt2 Pt3 Ti1 120.705(5) 1_455 . ?
Pt2 Pt3 Ti1 59.295(5) 17_676 . ?
Pt2 Pt3 Ti1 59.295(5) 3_655 . ?
Pt2 Pt3 Ti1 59.295(5) . . ?
Ti1 Pt3 Ti1 90.0 1_565 . ?
Ti1 Pt3 Ti1 90.0 1_455 . ?
Pt2 Pt3 Ti1 120.705(5) 19_466 1_465 ?
Pt2 Pt3 Ti1 59.295(5) 3_665 1_465 ?
Pt2 Pt3 Ti1 59.295(5) 17_576 1_465 ?
Pt2 Pt3 Ti1 59.295(5) 19_476 1_465 ?
Pt2 Pt3 Ti1 59.295(5) 1_455 1_465 ?
Pt2 Pt3 Ti1 120.705(5) 17_676 1_465 ?
Pt2 Pt3 Ti1 120.705(5) 3_655 1_465 ?
Pt2 Pt3 Ti1 120.705(5) . 1_465 ?
Ti1 Pt3 Ti1 90.0 1_565 1_465 ?
Ti1 Pt3 Ti1 90.0 1_455 1_465 ?
Ti1 Pt3 Ti1 180.0 . 1_465 ?
P2 Ca1 P2 55.92(7) 25_666 . ?
P2 Ca1 P2 83.07(12) 25_666 25_656 ?
P2 Ca1 P2 55.92(7) . 25_656 ?
P2 Ca1 P2 55.92(7) 25_666 1_455 ?
P2 Ca1 P2 83.07(12) . 1_455 ?
P2 Ca1 P2 55.92(7) 25_656 1_455 ?
P2 Ca1 Pt1 44.82(4) 25_666 . ?
P2 Ca1 Pt1 44.82(4) . . ?
P2 Ca1 Pt1 99.44(11) 25_656 . ?
P2 Ca1 Pt1 99.44(11) 1_455 . ?
P2 Ca1 Pt1 99.44(11) 25_666 1_445 ?
P2 Ca1 Pt1 99.44(11) . 1_445 ?
P2 Ca1 Pt1 44.82(4) 25_656 1_445 ?
P2 Ca1 Pt1 44.82(4) 1_455 1_445 ?
Pt1 Ca1 Pt1 137.28(16) . 1_445 ?
P2 Ca1 Pt1 99.44(11) 25_666 1_545 ?
P2 Ca1 Pt1 44.82(4) . 1_545 ?
P2 Ca1 Pt1 44.82(4) 25_656 1_545 ?
P2 Ca1 Pt1 99.44(11) 1_455 1_545 ?
Pt1 Ca1 Pt1 82.38(6) . 1_545 ?
Pt1 Ca1 Pt1 82.38(6) 1_445 1_545 ?
P2 Ca1 Pt1 44.82(4) 25_666 1_455 ?
P2 Ca1 Pt1 99.44(11) . 1_455 ?
P2 Ca1 Pt1 99.44(11) 25_656 1_455 ?
P2 Ca1 Pt1 44.82(4) 1_455 1_455 ?
Pt1 Ca1 Pt1 82.38(6) . 1_455 ?
Pt1 Ca1 Pt1 82.38(6) 1_445 1_455 ?
Pt1 Ca1 Pt1 137.28(16) 1_545 1_455 ?
P2 Ca1 P1 81.73(8) 25_666 . ?
P2 Ca1 P1 81.73(8) . . ?
P2 Ca1 P1 136.17(10) 25_656 . ?
P2 Ca1 P1 136.17(10) 1_455 . ?
Pt1 Ca1 P1 44.06(9) . . ?
Pt1 Ca1 P1 178.67(18) 1_445 . ?
Pt1 Ca1 P1 98.08(3) 1_545 . ?
Pt1 Ca1 P1 98.08(3) 1_455 . ?
P2 Ca1 P1 136.17(10) 25_666 1_445 ?
P2 Ca1 P1 136.17(10) . 1_445 ?
P2 Ca1 P1 81.73(8) 25_656 1_445 ?
P2 Ca1 P1 81.73(8) 1_455 1_445 ?
Pt1 Ca1 P1 178.67(18) . 1_445 ?
Pt1 Ca1 P1 44.06(9) 1_445 1_445 ?
Pt1 Ca1 P1 98.08(3) 1_545 1_445 ?
Pt1 Ca1 P1 98.08(3) 1_455 1_445 ?
P1 Ca1 P1 134.6(2) . 1_445 ?
P2 Ca1 P1 81.73(8) 25_666 1_455 ?
P2 Ca1 P1 136.17(10) . 1_455 ?
P2 Ca1 P1 136.17(10) 25_656 1_455 ?
P2 Ca1 P1 81.73(8) 1_455 1_455 ?
Pt1 Ca1 P1 98.08(3) . 1_455 ?
Pt1 Ca1 P1 98.08(3) 1_445 1_455 ?
Pt1 Ca1 P1 178.67(18) 1_545 1_455 ?
Pt1 Ca1 P1 44.06(9) 1_455 1_455 ?
P1 Ca1 P1 81.44(8) . 1_455 ?
P1 Ca1 P1 81.44(8) 1_445 1_455 ?
P2 Ca1 P1 136.17(10) 25_666 1_545 ?
P2 Ca1 P1 81.73(8) . 1_545 ?
P2 Ca1 P1 81.73(8) 25_656 1_545 ?
P2 Ca1 P1 136.17(10) 1_455 1_545 ?
Pt1 Ca1 P1 98.08(3) . 1_545 ?
Pt1 Ca1 P1 98.08(3) 1_445 1_545 ?
Pt1 Ca1 P1 44.06(9) 1_545 1_545 ?
Pt1 Ca1 P1 178.67(18) 1_455 1_545 ?
P1 Ca1 P1 81.44(8) . 1_545 ?
P1 Ca1 P1 81.44(8) 1_445 1_545 ?
P1 Ca1 P1 134.6(2) 1_455 1_545 ?
Pt2 Ti1 Pt2 180.000(17) 19_466 3_755 ?
Pt2 Ti1 Pt2 61.410(10) 19_466 17_666 ?
Pt2 Ti1 Pt2 118.590(10) 3_755 17_666 ?
Pt2 Ti1 Pt2 92.459(18) 19_466 19_566 ?
Pt2 Ti1 Pt2 87.541(18) 3_755 19_566 ?
Pt2 Ti1 Pt2 61.410(10) 17_666 19_566 ?
Pt2 Ti1 Pt2 118.590(10) 19_466 1_545 ?
Pt2 Ti1 Pt2 61.410(10) 3_755 1_545 ?
Pt2 Ti1 Pt2 87.541(18) 17_666 1_545 ?
Pt2 Ti1 Pt2 118.590(10) 19_566 1_545 ?
Pt2 Ti1 Pt2 61.410(10) 19_466 17_676 ?
Pt2 Ti1 Pt2 118.590(10) 3_755 17_676 ?
Pt2 Ti1 Pt2 92.459(18) 17_666 17_676 ?
Pt2 Ti1 Pt2 61.410(10) 19_566 17_676 ?
Pt2 Ti1 Pt2 180.0 1_545 17_676 ?
Pt2 Ti1 Pt2 87.541(18) 19_466 3_655 ?
Pt2 Ti1 Pt2 92.459(18) 3_755 3_655 ?
Pt2 Ti1 Pt2 118.590(10) 17_666 3_655 ?
Pt2 Ti1 Pt2 180.0 19_566 3_655 ?
Pt2 Ti1 Pt2 61.410(10) 1_545 3_655 ?
Pt2 Ti1 Pt2 118.590(10) 17_676 3_655 ?
Pt2 Ti1 Pt2 118.590(10) 19_466 . ?
Pt2 Ti1 Pt2 61.410(10) 3_755 . ?
Pt2 Ti1 Pt2 180.000(17) 17_666 . ?
Pt2 Ti1 Pt2 118.590(10) 19_566 . ?
Pt2 Ti1 Pt2 92.459(18) 1_545 . ?
Pt2 Ti1 Pt2 87.541(18) 17_676 . ?
Pt2 Ti1 Pt2 61.410(10) 3_655 . ?
Pt2 Ti1 Pt3 120.705(5) 19_466 1_655 ?
Pt2 Ti1 Pt3 59.295(5) 3_755 1_655 ?
Pt2 Ti1 Pt3 120.705(5) 17_666 1_655 ?
Pt2 Ti1 Pt3 59.295(5) 19_566 1_655 ?
Pt2 Ti1 Pt3 120.705(5) 1_545 1_655 ?
Pt2 Ti1 Pt3 59.295(5) 17_676 1_655 ?
Pt2 Ti1 Pt3 120.705(5) 3_655 1_655 ?
Pt2 Ti1 Pt3 59.295(5) . 1_655 ?
Pt2 Ti1 Pt3 59.295(5) 19_466 1_545 ?
Pt2 Ti1 Pt3 120.705(5) 3_755 1_545 ?
Pt2 Ti1 Pt3 59.295(5) 17_666 1_545 ?
Pt2 Ti1 Pt3 120.705(5) 19_566 1_545 ?
Pt2 Ti1 Pt3 59.295(5) 1_545 1_545 ?
Pt2 Ti1 Pt3 120.705(5) 17_676 1_545 ?
Pt2 Ti1 Pt3 59.295(5) 3_655 1_545 ?
Pt2 Ti1 Pt3 120.705(5) . 1_545 ?
Pt3 Ti1 Pt3 180.0 1_655 1_545 ?
Pt2 Ti1 Pt3 59.295(5) 19_466 . ?
Pt2 Ti1 Pt3 120.705(5) 3_755 . ?
Pt2 Ti1 Pt3 120.705(5) 17_666 . ?
Pt2 Ti1 Pt3 120.705(5) 19_566 . ?
Pt2 Ti1 Pt3 120.705(5) 1_545 . ?
Pt2 Ti1 Pt3 59.295(5) 17_676 . ?
Pt2 Ti1 Pt3 59.295(5) 3_655 . ?
Pt2 Ti1 Pt3 59.295(5) . . ?
Pt3 Ti1 Pt3 90.0 1_655 . ?
Pt3 Ti1 Pt3 90.0 1_545 . ?
Pt2 Ti1 Pt3 120.705(5) 19_466 1_645 ?
Pt2 Ti1 Pt3 59.295(5) 3_755 1_645 ?
Pt2 Ti1 Pt3 59.295(5) 17_666 1_645 ?
Pt2 Ti1 Pt3 59.295(5) 19_566 1_645 ?
Pt2 Ti1 Pt3 59.295(5) 1_545 1_645 ?
Pt2 Ti1 Pt3 120.705(5) 17_676 1_645 ?
Pt2 Ti1 Pt3 120.705(5) 3_655 1_645 ?
Pt2 Ti1 Pt3 120.705(5) . 1_645 ?
Pt3 Ti1 Pt3 90.0 1_655 1_645 ?
Pt3 Ti1 Pt3 90.0 1_545 1_645 ?
Pt3 Ti1 Pt3 180.0 . 1_645 ?
Pt1 P1 Pt2 124.55(10) . . ?
Pt1 P1 Pt2 124.55(10) . 3_755 ?
Pt2 P1 Pt2 71.24(10) . 3_755 ?
Pt1 P1 Pt2 124.55(10) . 3_765 ?
Pt2 P1 Pt2 71.24(10) . 3_765 ?
Pt2 P1 Pt2 110.90(19) 3_755 3_765 ?
Pt1 P1 Pt2 124.55(10) . 1_655 ?
Pt2 P1 Pt2 110.90(19) . 1_655 ?
Pt2 P1 Pt2 71.24(10) 3_755 1_655 ?
Pt2 P1 Pt2 71.24(10) 3_765 1_655 ?
Pt1 P1 Ca1 67.31(12) . 1_665 ?
Pt2 P1 Ca1 139.12(6) . 1_665 ?
Pt2 P1 Ca1 139.12(6) 3_755 1_665 ?
Pt2 P1 Ca1 71.43(6) 3_765 1_665 ?
Pt2 P1 Ca1 71.43(6) 1_655 1_665 ?
Pt1 P1 Ca1 67.31(12) . 1_565 ?
Pt2 P1 Ca1 71.43(6) . 1_565 ?
Pt2 P1 Ca1 139.12(6) 3_755 1_565 ?
Pt2 P1 Ca1 71.43(6) 3_765 1_565 ?
Pt2 P1 Ca1 139.12(6) 1_655 1_565 ?
Ca1 P1 Ca1 81.44(8) 1_665 1_565 ?
Pt1 P1 Ca1 67.31(12) . 1_655 ?
Pt2 P1 Ca1 139.12(6) . 1_655 ?
Pt2 P1 Ca1 71.43(6) 3_755 1_655 ?
Pt2 P1 Ca1 139.12(6) 3_765 1_655 ?
Pt2 P1 Ca1 71.43(6) 1_655 1_655 ?
Ca1 P1 Ca1 81.44(8) 1_665 1_655 ?
Ca1 P1 Ca1 134.6(2) 1_565 1_655 ?
Pt1 P1 Ca1 67.31(12) . . ?
Pt2 P1 Ca1 71.43(6) . . ?
Pt2 P1 Ca1 71.43(6) 3_755 . ?
Pt2 P1 Ca1 139.12(6) 3_765 . ?
Pt2 P1 Ca1 139.12(6) 1_655 . ?
Ca1 P1 Ca1 134.6(2) 1_665 . ?
Ca1 P1 Ca1 81.44(9) 1_565 . ?
Ca1 P1 Ca1 81.44(9) 1_655 . ?
Pt1 P2 Pt1 104.413(15) 25_766 1_545 ?
Pt1 P2 Pt1 120.15(3) 25_766 25_666 ?
Pt1 P2 Pt1 104.413(15) 1_545 25_666 ?
Pt1 P2 Pt1 104.413(15) 25_766 . ?
Pt1 P2 Pt1 120.14(3) 1_545 . ?
Pt1 P2 Pt1 104.413(15) 25_666 . ?
Pt1 P2 Ca1 161.46(6) 25_766 . ?
Pt1 P2 Ca1 68.07(3) 1_545 . ?
Pt1 P2 Ca1 78.39(6) 25_666 . ?
Pt1 P2 Ca1 68.07(2) . . ?
Pt1 P2 Ca1 68.07(3) 25_766 25_666 ?
Pt1 P2 Ca1 161.46(6) 1_545 25_666 ?
Pt1 P2 Ca1 68.07(2) 25_666 25_666 ?
Pt1 P2 Ca1 78.39(6) . 25_666 ?
Ca1 P2 Ca1 124.08(7) . 25_666 ?
Pt1 P2 Ca1 78.39(6) 25_766 1_655 ?
Pt1 P2 Ca1 68.07(2) 1_545 1_655 ?
Pt1 P2 Ca1 161.46(6) 25_666 1_655 ?
Pt1 P2 Ca1 68.07(2) . 1_655 ?
Ca1 P2 Ca1 83.07(12) . 1_655 ?
Ca1 P2 Ca1 124.08(7) 25_666 1_655 ?
Pt1 P2 Ca1 68.07(2) 25_766 25_656 ?
Pt1 P2 Ca1 78.39(6) 1_545 25_656 ?
Pt1 P2 Ca1 68.07(3) 25_666 25_656 ?
Pt1 P2 Ca1 161.47(6) . 25_656 ?
Ca1 P2 Ca1 124.08(7) . 25_656 ?
Ca1 P2 Ca1 83.07(12) 25_666 25_656 ?
Ca1 P2 Ca1 124.08(7) 1_655 25_656 ?

loop_
_geom_bond_atom_site_label_1
_geom_bond_atom_site_label_2
_geom_bond_distance
_geom_bond_site_symmetry_2
_geom_bond_publ_flag
Pt1 P1 2.287(5) . ?
Pt1 P2 2.3055(4) 25_766 ?
Pt1 P2 2.3055(4) 1_565 ?
Pt1 P2 2.3055(4) 25_666 ?
Pt1 P2 2.3055(4) . ?
Pt1 Ca1 3.0341(17) . ?
Pt1 Ca1 3.0341(17) 1_665 ?
Pt1 Ca1 3.0341(17) 1_655 ?
Pt1 Ca1 3.0341(17) 1_565 ?
Pt1 Ca1 3.406(5) 25_666 ?
Pt2 P1 2.426(3) 1_455 ?
Pt2 P1 2.426(3) . ?
Pt2 Pt3 2.7669(4) . ?
Pt2 Ti1 2.7669(4) . ?
Pt2 Ti1 2.7669(4) 1_565 ?
Pt2 Pt3 2.7669(4) 1_655 ?
Pt2 Pt2 2.82567(7) 3_655 ?
Pt2 Pt2 2.82567(7) 3_765 ?
Pt2 Pt2 2.82567(7) 3_665 ?
Pt2 Pt2 2.82567(7) 3_755 ?
Pt2 Ca1 3.245(4) 1_565 ?
Pt2 Ca1 3.245(4) . ?
Pt3 Ti1 2.82567(7) 1_565 ?
Pt3 Ti1 2.82567(7) 1_455 ?
Pt3 Ti1 2.82567(7) . ?
Pt3 Ti1 2.82567(7) 1_465 ?
Ca1 P2 3.013(3) 25_666 ?
Ca1 P2 3.013(3) . ?
Ca1 P2 3.013(3) 25_656 ?
Ca1 P2 3.013(3) 1_455 ?
Ca1 P1 3.063(3) . ?
Ca1 P1 3.063(3) 1_445 ?
Ca1 P1 3.063(3) 1_455 ?
Ca1 P1 3.063(3) 1_545 ?
